data_7033677
loop_
_publ_author_name
'Vr\'ana, Jan'
'Jambor, Roman'
'R\%u\<zi\<cka, Ale\<s'
'Alonso, Mercedes'
'De Proft, Frank'
'Ly\<cka, Anton\'in'
'Dost\'al, Libor'

_publ_section_title
;
 Reactivity of bis(organoamino)phosphanes with magnesium(ii) compounds.
;
_journal_issue 10
_journal_name_full 'Dalton transactions (Cambridge, England : 2003)'
_journal_page_first 4533
_journal_page_last 4545
_journal_paper_doi 10.1039/c4dt03929g
_journal_volume 44
_journal_year 2015
_chemical_formula_moiety 'C40 H40 Mg N4 O P2, C7 H8, C4 H8 O'
_chemical_formula_sum 'C51 H56 Mg N4 O2 P2'
_chemical_formula_weight 843.24
_chemical_name_systematic
;
 ?
;
_space_group_crystal_system triclinic
_space_group_IT_number 2
_space_group_name_Hall '-P 1'
_space_group_name_H-M_alt 'P -1'
_symmetry_space_group_name_Hall '-P 1'
_symmetry_space_group_name_H-M 'P -1'
_atom_sites_solution_hydrogens difmap
_audit_creation_method SHELXL-97
_audit_update_record
;
2014-12-17 deposited with the CCDC.
2015-01-16 downloaded from the CCDC.
;
_cell_angle_alpha 84.135(8)
_cell_angle_beta 82.017(7)
_cell_angle_gamma 69.490(5)
_cell_formula_units_Z 2
_cell_length_a 10.0290(7)
_cell_length_b 12.7811(10)
_cell_length_c 19.548(2)
_cell_measurement_reflns_used 45934
_cell_measurement_temperature 150(1)
_cell_measurement_theta_max 27.5
_cell_measurement_theta_min 1
_cell_volume 2320.2(4)
_computing_cell_refinement 'COLLECT and DENZO'
_computing_data_collection 'COLLECT (Hooft, 1998) and DENZO (Otwinowski & Minor, 1997)'
_computing_data_reduction 'COLLECT and DENZO'
_computing_molecular_graphics 'PLATON (Spek, 2003)'
_computing_publication_material 'SHELXL-97 (Sheldrick, 2008)'
_computing_structure_refinement 'SHELXL-2013 (Sheldrick, 2013)'
_computing_structure_solution 'SIR92 (Altomare et al., 1994)'
_diffrn_ambient_temperature 150(1)
_diffrn_detector_area_resol_mean 9.091
_diffrn_measured_fraction_theta_full 0.992
_diffrn_measured_fraction_theta_max 0.972
_diffrn_measurement_device_type 'Bruker Nonius KappaCCD area detector'
_diffrn_measurement_method '\f and \w scans to fill the Ewald sphere'
_diffrn_radiation_monochromator graphite
_diffrn_radiation_source 'fine-focus sealed tube'
_diffrn_radiation_type MoK\a
_diffrn_radiation_wavelength 0.71073
_diffrn_reflns_av_R_equivalents 0.0627
_diffrn_reflns_av_unetI/netI 0.0384
_diffrn_reflns_Laue_measured_fraction_full 0.992
_diffrn_reflns_Laue_measured_fraction_max 0.972
_diffrn_reflns_limit_h_max 13
_diffrn_reflns_limit_h_min -11
_diffrn_reflns_limit_k_max 16
_diffrn_reflns_limit_k_min -16
_diffrn_reflns_limit_l_max 25
_diffrn_reflns_limit_l_min -25
_diffrn_reflns_number 45837
_diffrn_reflns_point_group_measured_fraction_full 0.992
_diffrn_reflns_point_group_measured_fraction_max 0.972
_diffrn_reflns_theta_full 25.242
_diffrn_reflns_theta_max 27.499
_diffrn_reflns_theta_min 1.951
_diffrn_standards_number 0
_exptl_absorpt_coefficient_mu 0.151
_exptl_absorpt_correction_T_max 0.980
_exptl_absorpt_correction_T_min 0.952
_exptl_absorpt_correction_type integration
_exptl_absorpt_process_details
;
Gaussian integration (Coppens, 1970)
;
_exptl_crystal_colour colourless
_exptl_crystal_density_diffrn 1.207
_exptl_crystal_description block
_exptl_crystal_F_000 896
_exptl_crystal_size_max 0.59
_exptl_crystal_size_mid 0.23
_exptl_crystal_size_min 0.15
_refine_diff_density_max 0.795
_refine_diff_density_min -0.419
_refine_diff_density_rms 0.054
_refine_ls_extinction_method none
_refine_ls_goodness_of_fit_ref 1.011
_refine_ls_hydrogen_treatment constr
_refine_ls_matrix_type full
_refine_ls_number_parameters 496
_refine_ls_number_reflns 10371
_refine_ls_number_restraints 42
_refine_ls_restrained_S_all 1.009
_refine_ls_R_factor_all 0.0803
_refine_ls_R_factor_gt 0.0560
_refine_ls_shift/su_max 0.001
_refine_ls_shift/su_mean 0.000
_refine_ls_structure_factor_coef Fsqd
_refine_ls_weighting_details 'w=1/[\s^2^(Fo^2^)+(0.0714P)^2^+2.2622P] where P=(Fo^2^+2Fc^2^)/3'
_refine_ls_weighting_scheme calc
_refine_ls_wR_factor_gt 0.1407
_refine_ls_wR_factor_ref 0.1674
_reflns_Friedel_coverage 0.000
_reflns_number_gt 7802
_reflns_number_total 10371
_reflns_threshold_expression 'I > 2\s(I)'
_cod_data_source_file c4dt03929g2.cif
_cod_data_source_block shelxl
_cod_depositor_comments 'Adding full bibliography for 7033670--7033677.cif.'
_cod_original_cell_volume 2320.3(4)
_cod_database_code 7033677
_shelx_space_group_comment
;
The symmetry employed for this shelxl refinement is uniquely defined
by the following loop, which should always be used as a source of
symmetry information in preference to the above space-group names.
They are only intended as comments.
;

loop_
_space_group_symop_operation_xyz
'x, y, z'
'-x, -y, -z'

loop_
_atom_site_label
_atom_site_type_symbol
_atom_site_fract_x
_atom_site_fract_y
_atom_site_fract_z
_atom_site_U_iso_or_equiv
_atom_site_adp_type
_atom_site_occupancy
_atom_site_site_symmetry_order
_atom_site_calc_flag
_atom_site_refinement_flags_posn
_atom_site_refinement_flags_adp
P7 P 0.58751(6) 0.11039(5) 0.10548(3) 0.03165(14) Uani 1 1 d . .
H7 H 0.5023 0.1236 0.0602 0.038 Uiso 1 1 d R U
P1 P 0.62460(6) 0.04208(5) 0.37743(3) 0.03146(14) Uani 1 1 d . .
H1 H 0.5949 -0.0182 0.4314 0.038 Uiso 1 1 d R U
Mg1 Mg 0.54251(8) 0.06182(6) 0.24585(4) 0.03019(17) Uani 1 1 d . .
O1 O 0.35627(18) 0.02616(16) 0.25218(8) 0.0421(4) Uani 1 1 d . .
N3 N 0.5366(2) 0.19147(16) 0.16881(9) 0.0331(4) Uani 1 1 d . .
N1 N 0.4894(2) 0.13071(16) 0.34436(9) 0.0333(4) Uani 1 1 d . .
N2 N 0.6971(2) -0.03389(16) 0.31252(9) 0.0323(4) Uani 1 1 d . .
N4 N 0.6180(2) -0.00841(16) 0.14799(9) 0.0346(4) Uani 1 1 d . .
C19 C 0.4990(2) 0.30821(19) 0.16120(12) 0.0342(5) Uani 1 1 d . .
C31 C 0.7319(2) 0.1306(2) 0.04679(12) 0.0357(5) Uani 1 1 d . .
C8 C 0.8949(2) -0.1683(2) 0.24876(12) 0.0354(5) Uani 1 1 d . .
H8 H 0.8581 -0.1333 0.2080 0.042 Uiso 1 1 d R U
C7 C 0.8258(2) -0.12540(18) 0.31206(11) 0.0319(5) Uani 1 1 d . .
C13 C 0.7447(3) 0.0979(2) 0.40881(12) 0.0364(5) Uani 1 1 d . .
C25 C 0.6400(2) -0.1093(2) 0.11949(12) 0.0361(5) Uani 1 1 d . .
C1 C 0.3744(2) 0.21299(19) 0.37872(12) 0.0337(5) Uani 1 1 d . .
C26 C 0.6779(2) -0.1286(2) 0.04914(13) 0.0415(6) Uani 1 1 d . .
H26 H 0.6875 -0.0712 0.0178 0.050 Uiso 1 1 d R U
C20 C 0.4938(3) 0.3659(2) 0.21890(13) 0.0394(5) Uani 1 1 d . .
H20 H 0.5198 0.3259 0.2603 0.047 Uiso 1 1 d R U
C24 C 0.4622(3) 0.3707(2) 0.09925(14) 0.0461(6) Uani 1 1 d . .
H24 H 0.4664 0.3345 0.0597 0.055 Uiso 1 1 d R U
C2 C 0.3619(3) 0.2328(2) 0.44865(13) 0.0442(6) Uani 1 1 d . .
H2 H 0.4335 0.1901 0.4757 0.053 Uiso 1 1 d R U
C6 C 0.2644(3) 0.2802(2) 0.34006(13) 0.0400(5) Uani 1 1 d . .
H6 H 0.2705 0.2682 0.2934 0.048 Uiso 1 1 d R U
C11 C 1.0096(3) -0.2729(2) 0.36844(14) 0.0451(6) Uani 1 1 d . .
H11 H 1.0483 -0.3073 0.4089 0.054 Uiso 1 1 d R U
C12 C 0.8866(3) -0.1797(2) 0.37195(13) 0.0396(5) Uani 1 1 d . .
H12 H 0.8437 -0.1527 0.4149 0.047 Uiso 1 1 d R U
C30 C 0.6260(3) -0.1982(2) 0.16390(16) 0.0513(7) Uani 1 1 d . .
H30 H 0.6012 -0.1880 0.2110 0.062 Uiso 1 1 d R U
C36 C 0.8597(3) 0.1194(3) 0.07095(14) 0.0488(6) Uani 1 1 d . .
H36 H 0.8714 0.0995 0.1174 0.059 Uiso 1 1 d R U
C14 C 0.8142(3) 0.1567(2) 0.36247(15) 0.0479(6) Uani 1 1 d . .
H14 H 0.7967 0.1676 0.3163 0.057 Uiso 1 1 d R U
C9 C 1.0179(3) -0.2625(2) 0.24581(13) 0.0418(6) Uani 1 1 d . .
H9 H 1.0616 -0.2902 0.2031 0.050 Uiso 1 1 d R U
C37 C 0.2819(3) -0.0081(3) 0.31459(15) 0.0508(7) Uani 1 1 d . .
H37A H 0.2286 0.0553 0.3422 0.061 Uiso 1 1 d R U
H37B H 0.3488 -0.0640 0.3423 0.061 Uiso 1 1 d R U
C33 C 0.8259(3) 0.1765(3) -0.06750(15) 0.0575(8) Uani 1 1 d . .
H33 H 0.8146 0.1962 -0.1140 0.069 Uiso 1 1 d R U
C21 C 0.4509(3) 0.4817(2) 0.21525(16) 0.0525(7) Uani 1 1 d . .
H21 H 0.4475 0.5189 0.2543 0.063 Uiso 1 1 d R U
C10 C 1.0763(3) -0.3156(2) 0.30565(14) 0.0451(6) Uani 1 1 d . .
H10 H 1.1585 -0.3788 0.3036 0.054 Uiso 1 1 d R U
C15 C 0.9092(3) 0.1990(3) 0.38427(18) 0.0576(7) Uani 1 1 d . .
H15 H 0.9554 0.2381 0.3527 0.069 Uiso 1 1 d R U
C27 C 0.7016(3) -0.2332(3) 0.02544(17) 0.0569(8) Uani 1 1 d . .
H27 H 0.7281 -0.2449 -0.0214 0.068 Uiso 1 1 d R U
C32 C 0.7153(3) 0.1584(2) -0.02307(13) 0.0487(7) Uani 1 1 d . .
H32 H 0.6305 0.1640 -0.0398 0.058 Uiso 1 1 d R U
C22 C 0.4128(4) 0.5421(2) 0.15392(18) 0.0614(8) Uani 1 1 d . .
H22 H 0.3829 0.6198 0.1516 0.074 Uiso 1 1 d R U
C4 C 0.1358(3) 0.3808(3) 0.43841(18) 0.0618(8) Uani 1 1 d . .
H4 H 0.0563 0.4364 0.4583 0.074 Uiso 1 1 d R U
C18 C 0.7724(4) 0.0820(3) 0.47714(15) 0.0607(8) Uani 1 1 d . .
H18 H 0.7269 0.0428 0.5090 0.073 Uiso 1 1 d R U
C29 C 0.6484(4) -0.3013(3) 0.1391(2) 0.0687(10) Uani 1 1 d . .
H29 H 0.6377 -0.3593 0.1696 0.082 Uiso 1 1 d R U
C5 C 0.1476(3) 0.3632(2) 0.36946(17) 0.0523(7) Uani 1 1 d . .
H5 H 0.0769 0.4073 0.3423 0.063 Uiso 1 1 d R U
C3 C 0.2416(4) 0.3164(3) 0.47797(15) 0.0587(8) Uani 1 1 d . .
H3 H 0.2333 0.3287 0.5247 0.070 Uiso 1 1 d R U
C16 C 0.9350(3) 0.1833(3) 0.45234(19) 0.0638(9) Uani 1 1 d . .
H16 H 0.9989 0.2121 0.4669 0.077 Uiso 1 1 d R U
C39 C 0.1403(3) 0.0153(3) 0.22427(18) 0.0673(9) Uani 1 1 d . .
H39A H 0.1073 -0.0225 0.1932 0.081 Uiso 1 1 d R U
H39B H 0.0656 0.0857 0.2353 0.081 Uiso 1 1 d R U
C28 C 0.6853(4) -0.3189(3) 0.0698(2) 0.0717(11) Uani 1 1 d . .
H28 H 0.7006 -0.3882 0.0531 0.086 Uiso 1 1 d R U
C34 C 0.9520(3) 0.1668(3) -0.04297(16) 0.0607(8) Uani 1 1 d . .
H34 H 1.0259 0.1793 -0.0731 0.073 Uiso 1 1 d R U
C35 C 0.9699(3) 0.1378(3) 0.02604(16) 0.0602(8) Uani 1 1 d . .
H35 H 1.0555 0.1309 0.0424 0.072 Uiso 1 1 d R U
C40 C 0.2772(3) 0.0333(3) 0.19361(15) 0.0580(8) Uani 1 1 d . .
H40A H 0.3314 -0.0239 0.1617 0.070 Uiso 1 1 d R U
H40B H 0.2571 0.1061 0.1690 0.070 Uiso 1 1 d R U
C38 C 0.1819(4) -0.0563(3) 0.2893(2) 0.0703(9) Uani 1 1 d . .
H38A H 0.0992 -0.0509 0.3228 0.084 Uiso 1 1 d R U
H38B H 0.2306 -0.1340 0.2788 0.084 Uiso 1 1 d R U
C23 C 0.4199(4) 0.4870(2) 0.09638(17) 0.0600(8) Uani 1 1 d . .
H23 H 0.3957 0.5279 0.0550 0.072 Uiso 1 1 d R U
C17 C 0.8679(4) 0.1253(4) 0.49843(18) 0.0770(11) Uani 1 1 d . .
H17 H 0.8860 0.1148 0.5445 0.092 Uiso 1 1 d R U
C47 C 0.5949(5) 0.7026(4) 0.3551(2) 0.0838(11) Uani 1 1 d . U
H47 H 0.5893 0.7770 0.3488 0.101 Uiso 1 1 d R U
C48 C 0.7216(5) 0.6180(4) 0.3315(2) 0.0830(11) Uani 1 1 d . U
H48 H 0.8000 0.6335 0.3075 0.100 Uiso 1 1 d R U
C46 C 0.4825(5) 0.6774(3) 0.3878(2) 0.0843(11) Uani 1 1 d . U
H46 H 0.3995 0.7353 0.4021 0.101 Uiso 1 1 d R U
C45 C 0.4866(5) 0.5675(4) 0.4005(2) 0.0848(13) Uani 1 1 d . U
C51 C 0.3670(6) 0.5381(5) 0.4332(3) 0.1203(19) Uani 1 1 d . U
H51A H 0.2981 0.5514 0.4009 0.144 Uiso 1 1 d R U
H51B H 0.3237 0.5829 0.4722 0.144 Uiso 1 1 d R U
H51C H 0.3989 0.4604 0.4486 0.144 Uiso 1 1 d R U
C50 C 0.6120(5) 0.4848(4) 0.3760(3) 0.0957(14) Uani 1 1 d . U
H50 H 0.6200 0.4097 0.3807 0.115 Uiso 1 1 d R U
C49 C 0.7196(6) 0.5158(5) 0.3454(3) 0.1122(17) Uani 1 1 d . U
H49 H 0.8042 0.4585 0.3322 0.135 Uiso 1 1 d R U

loop_
_atom_site_aniso_label
_atom_site_aniso_U_11
_atom_site_aniso_U_22
_atom_site_aniso_U_33
_atom_site_aniso_U_23
_atom_site_aniso_U_13
_atom_site_aniso_U_12
P7 0.0315(3) 0.0366(3) 0.0244(3) -0.0018(2) -0.0027(2) -0.0087(2)
P1 0.0349(3) 0.0352(3) 0.0243(3) -0.0004(2) -0.0033(2) -0.0123(2)
Mg1 0.0324(4) 0.0338(4) 0.0245(3) -0.0017(3) -0.0026(3) -0.0118(3)
O1 0.0412(9) 0.0589(11) 0.0333(8) -0.0013(8) -0.0041(7) -0.0263(8)
N3 0.0371(10) 0.0322(10) 0.0267(9) -0.0024(7) -0.0001(7) -0.0090(8)
N1 0.0307(9) 0.0399(11) 0.0264(9) -0.0042(8) -0.0019(7) -0.0086(8)
N2 0.0340(10) 0.0357(10) 0.0269(9) -0.0027(7) -0.0047(7) -0.0106(8)
N4 0.0410(11) 0.0341(10) 0.0289(9) -0.0037(8) -0.0027(8) -0.0129(8)
C19 0.0291(11) 0.0333(12) 0.0358(12) -0.0001(9) 0.0012(9) -0.0076(9)
C31 0.0346(12) 0.0362(12) 0.0297(11) -0.0014(9) -0.0002(9) -0.0053(9)
C8 0.0364(12) 0.0366(12) 0.0327(11) 0.0025(9) -0.0027(9) -0.0137(10)
C7 0.0325(11) 0.0309(11) 0.0339(11) 0.0009(9) -0.0051(9) -0.0130(9)
C13 0.0370(12) 0.0383(13) 0.0332(11) -0.0058(9) -0.0062(9) -0.0100(10)
C25 0.0336(12) 0.0361(12) 0.0388(12) -0.0071(10) -0.0104(9) -0.0085(9)
C1 0.0357(12) 0.0340(12) 0.0326(11) -0.0051(9) 0.0027(9) -0.0147(9)
C26 0.0311(12) 0.0471(14) 0.0432(13) -0.0136(11) -0.0083(10) -0.0050(10)
C20 0.0397(13) 0.0366(13) 0.0392(13) -0.0050(10) 0.0012(10) -0.0108(10)
C24 0.0514(15) 0.0419(14) 0.0389(13) 0.0053(11) -0.0037(11) -0.0108(12)
C2 0.0574(16) 0.0435(14) 0.0324(12) -0.0074(10) 0.0036(11) -0.0198(12)
C6 0.0369(12) 0.0409(13) 0.0402(13) -0.0078(10) -0.0002(10) -0.0107(10)
C11 0.0434(14) 0.0445(14) 0.0428(14) 0.0063(11) -0.0118(11) -0.0092(11)
C12 0.0413(13) 0.0426(14) 0.0327(12) 0.0005(10) -0.0068(10) -0.0114(11)
C30 0.0651(18) 0.0403(15) 0.0512(16) -0.0015(12) -0.0167(13) -0.0177(13)
C36 0.0403(14) 0.0668(18) 0.0366(13) -0.0031(12) -0.0008(10) -0.0162(13)
C14 0.0509(15) 0.0547(16) 0.0450(14) 0.0020(12) -0.0113(12) -0.0258(13)
C9 0.0386(13) 0.0413(14) 0.0416(13) -0.0032(11) 0.0055(10) -0.0123(11)
C37 0.0472(15) 0.0630(18) 0.0484(15) 0.0068(13) -0.0012(12) -0.0306(13)
C33 0.0502(16) 0.069(2) 0.0384(14) 0.0146(13) 0.0044(12) -0.0098(14)
C21 0.0553(17) 0.0378(14) 0.0596(17) -0.0097(12) 0.0028(13) -0.0113(12)
C10 0.0383(13) 0.0376(14) 0.0516(15) 0.0018(11) -0.0020(11) -0.0057(10)
C15 0.0535(17) 0.0544(17) 0.072(2) -0.0018(15) -0.0121(15) -0.0258(14)
C27 0.0453(15) 0.0547(18) 0.0628(18) -0.0280(15) -0.0227(13) 0.0057(13)
C32 0.0392(13) 0.0605(17) 0.0359(13) 0.0094(12) -0.0033(10) -0.0076(12)
C22 0.069(2) 0.0311(14) 0.071(2) 0.0011(14) 0.0025(16) -0.0059(13)
C4 0.0567(18) 0.0509(18) 0.069(2) -0.0238(15) 0.0152(15) -0.0103(14)
C18 0.074(2) 0.086(2) 0.0363(14) -0.0018(14) -0.0138(13) -0.0419(18)
C29 0.091(3) 0.0382(16) 0.086(2) 0.0033(15) -0.041(2) -0.0236(16)
C5 0.0385(14) 0.0450(15) 0.0675(19) -0.0112(13) 0.0015(13) -0.0075(11)
C3 0.080(2) 0.0549(18) 0.0415(15) -0.0206(13) 0.0178(14) -0.0278(16)
C16 0.0561(18) 0.068(2) 0.079(2) -0.0198(17) -0.0218(16) -0.0263(16)
C39 0.0506(18) 0.093(3) 0.070(2) -0.0062(19) -0.0130(15) -0.0359(17)
C28 0.084(2) 0.0366(16) 0.094(3) -0.0214(17) -0.049(2) 0.0006(15)
C34 0.0453(16) 0.070(2) 0.0564(18) 0.0039(15) 0.0166(13) -0.0179(14)
C35 0.0400(15) 0.085(2) 0.0570(18) -0.0082(16) 0.0023(13) -0.0241(15)
C40 0.0478(16) 0.088(2) 0.0472(16) -0.0056(15) -0.0140(13) -0.0303(16)
C38 0.066(2) 0.077(2) 0.086(2) 0.0060(19) -0.0114(18) -0.0485(19)
C23 0.0676(19) 0.0413(16) 0.0569(18) 0.0137(13) -0.0027(15) -0.0070(14)
C17 0.088(3) 0.115(3) 0.0489(18) -0.0094(19) -0.0240(17) -0.053(2)
C47 0.088(3) 0.076(3) 0.088(3) 0.004(2) -0.009(2) -0.031(2)
C48 0.102(3) 0.084(3) 0.076(2) 0.010(2) -0.024(2) -0.046(3)
C46 0.097(3) 0.068(2) 0.087(3) 0.011(2) -0.026(2) -0.025(2)
C45 0.103(3) 0.112(3) 0.069(2) 0.028(2) -0.035(2) -0.073(3)
C51 0.104(4) 0.125(4) 0.146(5) 0.027(4) -0.058(4) -0.048(3)
C50 0.084(3) 0.060(2) 0.147(4) 0.000(3) -0.025(3) -0.027(2)
C49 0.118(4) 0.120(4) 0.122(4) -0.007(3) -0.019(3) -0.069(4)

loop_
_atom_type_symbol
_atom_type_description
_atom_type_scat_dispersion_real
_atom_type_scat_dispersion_imag
_atom_type_scat_source
C C 0.0033 0.0016 'International Tables Vol C Tables 4.2.6.8 and 6.1.1.4'
H H 0.0000 0.0000 'International Tables Vol C Tables 4.2.6.8 and 6.1.1.4'
O O 0.0106 0.0060 'International Tables Vol C Tables 4.2.6.8 and 6.1.1.4'
N N 0.0061 0.0033 'International Tables Vol C Tables 4.2.6.8 and 6.1.1.4'
P P 0.1023 0.0942 'International Tables Vol C Tables 4.2.6.8 and 6.1.1.4'
Mg Mg 0.0486 0.0363 'International Tables Vol C Tables 4.2.6.8 and 6.1.1.4'

loop_
_exptl_crystal_face_index_h
_exptl_crystal_face_index_k
_exptl_crystal_face_index_l
_exptl_crystal_face_perp_dist
1 0 1 0.203
-1 0 -1 0.241
0 0 1 0.072
0 0 -1 0.075
0 -1 0 0.109
0 1 0 0.072
-1 -1 0 0.265
1 1 0 0.186

loop_
_geom_angle_atom_site_label_1
_geom_angle_atom_site_label_2
_geom_angle_atom_site_label_3
_geom_angle
N4 P7 N3 99.56(10)
N4 P7 C31 117.45(11)
N3 P7 C31 113.96(11)
N4 P7 Mg1 50.07(7)
N3 P7 Mg1 49.68(7)
C31 P7 Mg1 135.76(8)
N4 P7 H7 112.0
N3 P7 H7 118.7
C31 P7 H7 96.4
Mg1 P7 H7 127.8
N1 P1 N2 99.52(10)
N1 P1 C13 116.48(11)
N2 P1 C13 112.95(11)
N1 P1 Mg1 49.73(7)
N2 P1 Mg1 49.80(7)
C13 P1 Mg1 129.41(8)
N1 P1 H1 115.6
N2 P1 H1 110.9
C13 P1 H1 101.8
Mg1 P1 H1 128.5
O1 Mg1 N3 109.14(8)
O1 Mg1 N1 93.25(7)
N3 Mg1 N1 108.89(8)
O1 Mg1 N2 117.43(8)
N3 Mg1 N2 133.42(8)
N1 Mg1 N2 70.42(7)
O1 Mg1 N4 92.46(8)
N3 Mg1 N4 70.76(8)
N1 Mg1 N4 174.03(8)
N2 Mg1 N4 105.30(8)
O1 Mg1 P7 101.05(5)
N3 Mg1 P7 35.45(5)
N1 Mg1 P7 144.29(6)
N2 Mg1 P7 127.60(6)
N4 Mg1 P7 35.43(5)
O1 Mg1 P1 108.91(5)
N3 Mg1 P1 127.69(6)
N1 Mg1 P1 35.10(5)
N2 Mg1 P1 35.32(5)
N4 Mg1 P1 140.41(6)
P7 Mg1 P1 150.03(3)
C37 O1 C40 109.32(19)
C37 O1 Mg1 126.11(15)
C40 O1 Mg1 124.56(16)
C19 N3 P7 124.28(16)
C19 N3 Mg1 140.75(15)
P7 N3 Mg1 94.87(9)
C1 N1 P1 126.99(16)
C1 N1 Mg1 137.40(15)
P1 N1 Mg1 95.17(9)
C7 N2 P1 124.30(15)
C7 N2 Mg1 140.71(15)
P1 N2 Mg1 94.88(9)
C25 N4 P7 125.16(16)
C25 N4 Mg1 137.11(16)
P7 N4 Mg1 94.50(9)
C20 C19 C24 118.0(2)
C20 C19 N3 118.4(2)
C24 C19 N3 123.6(2)
C36 C31 C32 119.8(2)
C36 C31 P7 120.01(18)
C32 C31 P7 120.19(19)
C9 C8 C7 120.9(2)
C9 C8 H8 119.6
C7 C8 H8 119.6
C8 C7 C12 117.5(2)
C8 C7 N2 118.7(2)
C12 C7 N2 123.8(2)
C18 C13 C14 119.0(2)
C18 C13 P1 122.2(2)
C14 C13 P1 118.77(18)
N4 C25 C30 118.1(2)
N4 C25 C26 124.5(2)
C30 C25 C26 117.4(2)
C2 C1 C6 117.7(2)
C2 C1 N1 124.7(2)
C6 C1 N1 117.6(2)
C27 C26 C25 120.6(3)
C27 C26 H26 119.5
C25 C26 H26 119.9
C21 C20 C19 120.9(2)
C21 C20 H20 119.7
C19 C20 H20 119.3
C23 C24 C19 120.4(3)
C23 C24 H24 119.7
C19 C24 H24 120.0
C3 C2 C1 120.0(3)
C3 C2 H2 120.1
C1 C2 H2 119.9
C5 C6 C1 121.6(2)
C5 C6 H6 119.3
C1 C6 H6 119.0
C10 C11 C12 121.0(2)
C10 C11 H11 119.4
C12 C11 H11 119.6
C11 C12 C7 121.2(2)
C11 C12 H12 119.2
C7 C12 H12 119.6
C29 C30 C25 121.1(3)
C29 C30 H30 119.4
C25 C30 H30 119.5
C35 C36 C31 120.1(3)
C35 C36 H36 120.1
C31 C36 H36 119.8
C15 C14 C13 120.5(3)
C15 C14 H14 119.8
C13 C14 H14 119.7
C10 C9 C8 120.9(2)
C10 C9 H9 119.7
C8 C9 H9 119.4
O1 C37 C38 104.8(2)
O1 C37 H37A 110.9
C38 C37 H37A 110.6
O1 C37 H37B 110.9
C38 C37 H37B 110.7
H37A C37 H37B 108.9
C34 C33 C32 120.2(3)
C34 C33 H33 119.9
C32 C33 H33 119.9
C22 C21 C20 120.3(3)
C22 C21 H21 119.9
C20 C21 H21 119.8
C11 C10 C9 118.6(2)
C11 C10 H10 120.7
C9 C10 H10 120.7
C16 C15 C14 119.9(3)
C16 C15 H15 120.3
C14 C15 H15 119.8
C28 C27 C26 121.1(3)
C28 C27 H27 119.5
C26 C27 H27 119.5
C33 C32 C31 119.7(3)
C33 C32 H32 120.1
C31 C32 H32 120.1
C23 C22 C21 119.7(3)
C23 C22 H22 119.9
C21 C22 H22 120.3
C3 C4 C5 119.9(3)
C3 C4 H4 120.1
C5 C4 H4 119.9
C13 C18 C17 119.9(3)
C13 C18 H18 120.2
C17 C18 H18 119.8
C28 C29 C30 120.8(3)
C28 C29 H29 119.4
C30 C29 H29 119.8
C6 C5 C4 120.1(3)
C6 C5 H5 119.7
C4 C5 H5 120.2
C4 C3 C2 120.7(3)
C4 C3 H3 119.7
C2 C3 H3 119.7
C17 C16 C15 120.2(3)
C17 C16 H16 120.1
C15 C16 H16 119.7
C40 C39 C38 103.1(3)
C40 C39 H39A 111.5
C38 C39 H39A 111.4
C40 C39 H39B 111.1
C38 C39 H39B 110.6
H39A C39 H39B 109.1
C27 C28 C29 119.0(3)
C27 C28 H28 120.1
C29 C28 H28 120.9
C33 C34 C35 120.4(3)
C33 C34 H34 119.8
C35 C34 H34 119.8
C34 C35 C36 119.8(3)
C34 C35 H35 120.2
C36 C35 H35 120.0
O1 C40 C39 105.5(2)
O1 C40 H40A 110.6
C39 C40 H40A 110.5
O1 C40 H40B 110.8
C39 C40 H40B 110.6
H40A C40 H40B 108.8
C39 C38 C37 102.5(2)
C39 C38 H38A 111.7
C37 C38 H38A 111.7
C39 C38 H38B 110.7
C37 C38 H38B 111.1
H38A C38 H38B 109.1
C22 C23 C24 120.7(3)
C22 C23 H23 119.5
C24 C23 H23 119.8
C16 C17 C18 120.4(3)
C16 C17 H17 119.8
C18 C17 H17 119.8
C46 C47 C48 120.9(4)
C46 C47 H47 119.4
C48 C47 H47 119.6
C49 C48 C47 114.6(5)
C49 C48 H48 122.9
C47 C48 H48 122.5
C47 C46 C45 121.7(4)
C47 C46 H46 118.9
C45 C46 H46 119.3
C46 C45 C50 116.7(4)
C46 C45 C51 123.0(5)
C50 C45 C51 120.2(4)
C45 C51 H51A 109.6
C45 C51 H51B 109.3
H51A C51 H51B 109.5
C45 C51 H51C 109.5
H51A C51 H51C 109.5
H51B C51 H51C 109.5
C49 C50 C45 118.2(4)
C49 C50 H50 120.8
C45 C50 H50 121.0
C48 C49 C50 127.8(6)
C48 C49 H49 115.9
C50 C49 H49 116.3

loop_
_geom_bond_atom_site_label_1
_geom_bond_atom_site_label_2
_geom_bond_distance
P7 N4 1.605(2)
P7 N3 1.6073(19)
P7 C31 1.794(2)
P7 Mg1 2.7609(9)
P7 H7 1.2726
P1 N1 1.5988(19)
P1 N2 1.6069(19)
P1 C13 1.798(2)
P1 Mg1 2.7691(9)
P1 H1 1.3058
Mg1 O1 2.0573(18)
Mg1 N3 2.113(2)
Mg1 N1 2.1214(19)
Mg1 N2 2.123(2)
Mg1 N4 2.124(2)
O1 C37 1.451(3)
O1 C40 1.459(3)
N3 C19 1.402(3)
N1 C1 1.403(3)
N2 C7 1.406(3)
N4 C25 1.391(3)
C19 C20 1.395(3)
C19 C24 1.400(3)
C31 C36 1.383(4)
C31 C32 1.393(3)
C8 C9 1.389(3)
C8 C7 1.395(3)
C8 H8 0.9300
C7 C12 1.400(3)
C13 C18 1.382(4)
C13 C14 1.387(4)
C25 C30 1.393(4)
C25 C26 1.398(3)
C1 C2 1.396(3)
C1 C6 1.400(3)
C26 C27 1.390(4)
C26 H26 0.9301
C20 C21 1.386(4)
C20 H20 0.9299
C24 C23 1.393(4)
C24 H24 0.9299
C2 C3 1.398(4)
C2 H2 0.9301
C6 C5 1.376(4)
C6 H6 0.9300
C11 C10 1.380(4)
C11 C12 1.381(4)
C11 H11 0.9300
C12 H12 0.9299
C30 C29 1.384(4)
C30 H30 0.9300
C36 C35 1.385(4)
C36 H36 0.9301
C14 C15 1.379(4)
C14 H14 0.9301
C9 C10 1.386(4)
C9 H9 0.9300
C37 C38 1.504(4)
C37 H37A 0.9701
C37 H37B 0.9700
C33 C34 1.375(5)
C33 C32 1.382(4)
C33 H33 0.9302
C21 C22 1.382(4)
C21 H21 0.9300
C10 H10 0.9300
C15 C16 1.372(5)
C15 H15 0.9300
C27 C28 1.368(5)
C27 H27 0.9299
C32 H32 0.9300
C22 C23 1.367(5)
C22 H22 0.9301
C4 C3 1.374(5)
C4 C5 1.371(4)
C4 H4 0.9300
C18 C17 1.387(4)
C18 H18 0.9300
C29 C28 1.374(5)
C29 H29 0.9300
C5 H5 0.9299
C3 H3 0.9300
C16 C17 1.364(5)
C16 H16 0.9299
C39 C40 1.503(4)
C39 C38 1.506(5)
C39 H39A 0.9700
C39 H39B 0.9700
C28 H28 0.9298
C34 C35 1.381(4)
C34 H34 0.9300
C35 H35 0.9300
C40 H40A 0.9700
C40 H40B 0.9702
C38 H38A 0.9699
C38 H38B 0.9697
C23 H23 0.9299
C17 H17 0.9300
C47 C46 1.339(6)
C47 C48 1.405(6)
C47 H47 0.9300
C48 C49 1.314(6)
C48 H48 0.9298
C46 C45 1.389(6)
C46 H46 0.9299
C45 C50 1.390(6)
C45 C51 1.429(6)
C51 H51A 0.9600
C51 H51B 0.9600
C51 H51C 0.9602
C50 C49 1.323(7)
C50 H50 0.9298
C49 H49 0.9300

loop_
_platon_squeeze_void_nr
_platon_squeeze_void_average_x
_platon_squeeze_void_average_y
_platon_squeeze_void_average_z
_platon_squeeze_void_volume
_platon_squeeze_void_count_electrons
_platon_squeeze_void_content
1 0.000 0.500 0.000 312 87 ' '
